data_2237777
loop_
_publ_author_name
'Han, Zhe'
'Zhu, Ying'
'Tian, Xuelei'
'Feng, Suping'

_publ_section_title
;
 1-(2,3-Dicyanophenyl)pyridin-1-ium-4-olate monohydrate
;
_journal_coeditor_code BV2216
_journal_issue 5
_journal_name_full 'Acta Crystallographica Section E'
_journal_page_first o767
_journal_paper_doi 10.1107/S1600536813008891
_journal_volume 69
_journal_year 2013
_chemical_formula_iupac 'C13 H7 N3 O, H2 O'
_chemical_formula_moiety 'C13 H7 N3 O, H2 O'
_chemical_formula_sum 'C13 H9 N3 O2'
_chemical_formula_weight 239.23
_chemical_name_systematic
;
1-(2,3-Dicyanophenyl)pyridin-1-ium-4-olate monohydrate
;
_space_group_IT_number 14
_symmetry_cell_setting monoclinic
_symmetry_space_group_name_Hall '-P 2ybc'
_symmetry_space_group_name_H-M 'P 1 21/c 1'
_atom_sites_solution_hydrogens geom
_atom_sites_solution_primary direct
_atom_sites_solution_secondary difmap
_audit_creation_method SHELXL-97
_cell_angle_alpha 90.00
_cell_angle_beta 94.244(3)
_cell_angle_gamma 90.00
_cell_formula_units_Z 4
_cell_length_a 11.977(2)
_cell_length_b 7.2497(12)
_cell_length_c 13.850(2)
_cell_measurement_reflns_used 2117
_cell_measurement_temperature 293(2)
_cell_measurement_theta_max 25.00
_cell_measurement_theta_min 1.70
_cell_volume 1199.3(3)
_computing_cell_refinement 'SAINT-Plus (Bruker, 2001)'
_computing_data_collection 'APEX2 (Bruker, 2004)'
_computing_data_reduction 'SAINT-Plus (Bruker, 2001)'
_computing_molecular_graphics 'SHELXTL (Sheldrick, 2008)'
_computing_publication_material 'SHELXTL (Sheldrick, 2008)'
_computing_structure_refinement 'SHELXL97 (Sheldrick, 2008)'
_computing_structure_solution 'SHELXS97 (Sheldrick, 2008)'
_diffrn_ambient_temperature 293(2)
_diffrn_measured_fraction_theta_full 0.996
_diffrn_measured_fraction_theta_max 0.996
_diffrn_measurement_device_type 'Bruker APEXII CCD'
_diffrn_measurement_method '\f and \w scans'
_diffrn_radiation_monochromator graphite
_diffrn_radiation_source 'fine-focus sealed tube'
_diffrn_radiation_type MoK\a
_diffrn_radiation_wavelength 0.71073
_diffrn_reflns_av_R_equivalents 0.0424
_diffrn_reflns_av_sigmaI/netI 0.0530
_diffrn_reflns_limit_h_max 14
_diffrn_reflns_limit_h_min -14
_diffrn_reflns_limit_k_max 8
_diffrn_reflns_limit_k_min 0
_diffrn_reflns_limit_l_max 16
_diffrn_reflns_limit_l_min 0
_diffrn_reflns_number 5795
_diffrn_reflns_theta_full 25.00
_diffrn_reflns_theta_max 25.00
_diffrn_reflns_theta_min 1.70
_diffrn_standards_number 0
_exptl_absorpt_coefficient_mu 0.093
_exptl_absorpt_correction_T_max 0.9926
_exptl_absorpt_correction_T_min 0.9889
_exptl_absorpt_correction_type multi-scan
_exptl_absorpt_process_details '(SADABS; Bruker, 2001)'
_exptl_crystal_colour colorless
_exptl_crystal_density_diffrn 1.325
_exptl_crystal_density_method 'not measured'
_exptl_crystal_description block
_exptl_crystal_F_000 496
_exptl_crystal_size_max 0.12
_exptl_crystal_size_mid 0.10
_exptl_crystal_size_min 0.08
_refine_diff_density_max 0.123
_refine_diff_density_min -0.144
_refine_ls_extinction_coef 0.015(4)
_refine_ls_extinction_expression Fc^*^=kFc[1+0.001xFc^2^\l^3^/sin(2\q)]^-1/4^
_refine_ls_extinction_method 'SHELXL97 (Sheldrick, 2008)'
_refine_ls_goodness_of_fit_ref 1.033
_refine_ls_hydrogen_treatment mixed
_refine_ls_matrix_type full
_refine_ls_number_parameters 172
_refine_ls_number_reflns 2112
_refine_ls_number_restraints 0
_refine_ls_restrained_S_all 1.033
_refine_ls_R_factor_all 0.0761
_refine_ls_R_factor_gt 0.0435
_refine_ls_shift/su_max 0.000
_refine_ls_shift/su_mean 0.000
_refine_ls_structure_factor_coef Fsqd
_refine_ls_weighting_details 'calc w=1/[\s^2^(Fo^2^)+(0.0572P)^2^] where P=(Fo^2^+2Fc^2^)/3'
_refine_ls_weighting_scheme calc
_refine_ls_wR_factor_gt 0.1040
_refine_ls_wR_factor_ref 0.1238
_reflns_number_gt 1349
_reflns_number_total 2112
_reflns_threshold_expression I>2sigma(I)
_cod_data_source_file bv2216.cif
_cod_data_source_block I
_cod_original_sg_symbol_H-M 'P 21/c'
_cod_database_code 2237777
_cod_database_fobs_code 2237777

loop_
_symmetry_equiv_pos_as_xyz
'x, y, z'
'-x, y+1/2, -z+1/2'
'-x, -y, -z'
'x, -y-1/2, z-1/2'

loop_
_atom_site_type_symbol
_atom_site_label
_atom_site_fract_x
_atom_site_fract_y
_atom_site_fract_z
_atom_site_U_iso_or_equiv
_atom_site_adp_type
_atom_site_calc_flag
_atom_site_refinement_flags
_atom_site_occupancy
_atom_site_symmetry_multiplicity
O O1 0.44687(15) 0.4052(2) 0.64729(11) 0.0821(6) Uani d . 1 1
N N1 0.14211(16) -0.0800(2) 0.38040(14) 0.0686(6) Uani d . 1 1
N N2 0.00645(18) -0.1230(3) 0.11391(13) 0.0794(7) Uani d . 1 1
N N3 0.29064(13) 0.35472(19) 0.37786(11) 0.0477(5) Uani d . 1 1
C C1 0.23465(16) 0.3377(2) 0.28309(13) 0.0469(5) Uani d . 1 1
C C2 0.17290(15) 0.1798(2) 0.25806(13) 0.0437(5) Uani d . 1 1
C C3 0.11900(16) 0.1688(2) 0.16464(14) 0.0479(5) Uani d . 1 1
C C4 0.12482(18) 0.3119(3) 0.09995(14) 0.0578(6) Uani d . 1 1
H H4A 0.0889 0.3032 0.0383 0.069 Uiso calc R 1 1
C C5 0.1844(2) 0.4680(3) 0.12749(15) 0.0652(7) Uani d . 1 1
H H5A 0.1875 0.5659 0.0844 0.078 Uiso calc R 1 1
C C6 0.23959(19) 0.4810(3) 0.21802(16) 0.0609(6) Uani d . 1 1
H H6A 0.2803 0.5867 0.2354 0.073 Uiso calc R 1 1
C C7 0.15735(17) 0.0352(3) 0.32680(15) 0.0482(5) Uani d . 1 1
C C8 0.05625(18) 0.0052(3) 0.13666(14) 0.0561(6) Uani d . 1 1
C C9 0.27488(17) 0.5072(2) 0.43253(15) 0.0536(6) Uani d . 1 1
H H9A 0.2273 0.5997 0.4075 0.064 Uiso calc R 1 1
C C10 0.32575(18) 0.5283(3) 0.52132(15) 0.0567(6) Uani d . 1 1
H H10A 0.3128 0.6349 0.5561 0.068 Uiso calc R 1 1
C C11 0.39919(18) 0.3909(3) 0.56354(15) 0.0578(6) Uani d . 1 1
C C12 0.41474(18) 0.2360(3) 0.50307(15) 0.0618(6) Uani d . 1 1
H H12A 0.4627 0.1421 0.5257 0.074 Uiso calc R 1 1
C C13 0.36240(17) 0.2209(3) 0.41422(14) 0.0570(6) Uani d . 1 1
H H13A 0.3752 0.1176 0.3768 0.068 Uiso calc R 1 1
O O1W 0.60702(15) 0.1549(2) 0.71708(14) 0.0732(5) Uani d . 1 1
H H1WA 0.544(2) 0.236(4) 0.6961(19) 0.121(11) Uiso d . 1 1
H H1WB 0.583(2) 0.095(4) 0.766(2) 0.120(12) Uiso d . 1 1

loop_
_atom_site_aniso_label
_atom_site_aniso_U_11
_atom_site_aniso_U_22
_atom_site_aniso_U_33
_atom_site_aniso_U_12
_atom_site_aniso_U_13
_atom_site_aniso_U_23
O1 0.1059(14) 0.0738(11) 0.0615(10) 0.0203(9) -0.0291(9) -0.0165(8)
N1 0.0756(14) 0.0545(11) 0.0750(14) -0.0007(9) 0.0007(11) 0.0099(10)
N2 0.0927(16) 0.0754(13) 0.0685(14) -0.0333(12) -0.0050(11) -0.0101(10)
N3 0.0482(10) 0.0384(9) 0.0549(10) 0.0008(7) -0.0071(8) -0.0087(7)
C1 0.0472(12) 0.0433(11) 0.0494(12) -0.0008(9) -0.0022(9) -0.0062(9)
C2 0.0458(12) 0.0385(10) 0.0467(11) -0.0013(8) 0.0019(9) -0.0029(8)
C3 0.0481(12) 0.0464(11) 0.0492(12) -0.0050(9) 0.0033(9) -0.0060(9)
C4 0.0663(15) 0.0606(13) 0.0452(12) -0.0070(11) -0.0046(10) -0.0017(10)
C5 0.0849(17) 0.0540(13) 0.0557(14) -0.0102(12) -0.0026(12) 0.0070(10)
C6 0.0718(16) 0.0459(12) 0.0637(15) -0.0143(11) -0.0042(12) -0.0005(10)
C7 0.0487(13) 0.0419(11) 0.0531(13) -0.0006(9) -0.0016(10) -0.0078(10)
C8 0.0590(14) 0.0586(13) 0.0497(13) -0.0132(11) -0.0019(10) -0.0053(10)
C9 0.0571(14) 0.0377(11) 0.0640(14) 0.0032(9) -0.0082(11) -0.0077(9)
C10 0.0642(14) 0.0435(11) 0.0608(14) 0.0065(10) -0.0062(11) -0.0141(9)
C11 0.0654(15) 0.0504(12) 0.0555(14) 0.0030(11) -0.0088(11) -0.0090(10)
C12 0.0653(16) 0.0503(12) 0.0667(15) 0.0159(10) -0.0148(11) -0.0088(10)
C13 0.0585(14) 0.0434(11) 0.0673(14) 0.0088(10) -0.0082(11) -0.0128(10)
O1W 0.0750(13) 0.0633(11) 0.0813(13) 0.0009(9) 0.0063(10) 0.0050(9)

loop_
_atom_type_symbol
_atom_type_description
_atom_type_scat_dispersion_real
_atom_type_scat_dispersion_imag
_atom_type_scat_source
C C 0.0033 0.0016 'International Tables Vol C Tables 4.2.6.8 and 6.1.1.4'
H H 0.0000 0.0000 'International Tables Vol C Tables 4.2.6.8 and 6.1.1.4'
N N 0.0061 0.0033 'International Tables Vol C Tables 4.2.6.8 and 6.1.1.4'
O O 0.0106 0.0060 'International Tables Vol C Tables 4.2.6.8 and 6.1.1.4'

loop_
_geom_angle_atom_site_label_1
_geom_angle_atom_site_label_2
_geom_angle_atom_site_label_3
_geom_angle
C9 N3 C13 118.73(16)
C9 N3 C1 120.28(15)
C13 N3 C1 120.98(15)
C6 C1 C2 120.27(17)
C6 C1 N3 119.57(16)
C2 C1 N3 120.14(16)
C1 C2 C3 118.35(16)
C1 C2 C7 121.80(16)
C3 C2 C7 119.73(16)
C4 C3 C2 121.03(17)
C4 C3 C8 119.71(17)
C2 C3 C8 119.26(17)
C3 C4 C5 119.31(18)
C3 C4 H4A 120.3
C5 C4 H4A 120.3
C6 C5 C4 120.84(19)
C6 C5 H5A 119.6
C4 C5 H5A 119.6
C5 C6 C1 120.18(18)
C5 C6 H6A 119.9
C1 C6 H6A 119.9
N1 C7 C2 178.2(2)
N2 C8 C3 179.4(2)
C10 C9 N3 122.07(18)
C10 C9 H9A 119.0
N3 C9 H9A 119.0
C9 C10 C11 121.43(18)
C9 C10 H10A 119.3
C11 C10 H10A 119.3
O1 C11 C12 122.52(18)
O1 C11 C10 123.01(18)
C12 C11 C10 114.47(18)
C13 C12 C11 122.10(18)
C13 C12 H12A 119.0
C11 C12 H12A 119.0
C12 C13 N3 121.17(17)
C12 C13 H13A 119.4
N3 C13 H13A 119.4
H1WA O1W H1WB 104(3)

loop_
_geom_bond_atom_site_label_1
_geom_bond_atom_site_label_2
_geom_bond_distance
O1 C11 1.259(2)
N1 C7 1.141(2)
N2 C8 1.136(2)
N3 C9 1.361(2)
N3 C13 1.367(2)
N3 C1 1.434(2)
C1 C6 1.379(3)
C1 C2 1.393(2)
C2 C3 1.405(2)
C2 C7 1.437(3)
C3 C4 1.375(3)
C3 C8 1.442(3)
C4 C5 1.377(3)
C4 H4A 0.9300
C5 C6 1.376(3)
C5 H5A 0.9300
C6 H6A 0.9300
C9 C10 1.340(3)
C9 H9A 0.9300
C10 C11 1.425(3)
C10 H10A 0.9300
C11 C12 1.421(3)
C12 C13 1.343(2)
C12 H12A 0.9300
C13 H13A 0.9300
O1W H1WA 0.98(3)
O1W H1WB 0.87(3)

loop_
_geom_hbond_atom_site_label_D
_geom_hbond_atom_site_label_H
_geom_hbond_atom_site_label_A
_geom_hbond_site_symmetry_A
_geom_hbond_distance_DH
_geom_hbond_distance_HA
_geom_hbond_distance_DA
_geom_hbond_angle_DHA
O1W H1WA O1 . 0.98(3) 1.79(3) 2.763(2) 170(3)
O1W H1WB O1 2_646 0.87(3) 1.88(3) 2.721(2) 162(3)
C6 H6A O1W 3_666 0.93 2.37 3.302(3) 176.7
C13 H13A O1W 3_656 0.93 2.38 3.311(3) 175.3
C9 H9A N1 1_565 0.93 2.55 3.440(2) 160

loop_
_geom_torsion_atom_site_label_1
_geom_torsion_atom_site_label_2
_geom_torsion_atom_site_label_3
_geom_torsion_atom_site_label_4
_geom_torsion
C9 N3 C1 C6 50.0(3)
C13 N3 C1 C6 -128.6(2)
C9 N3 C1 C2 -128.0(2)
C13 N3 C1 C2 53.4(3)
C6 C1 C2 C3 1.7(3)
N3 C1 C2 C3 179.77(17)
C6 C1 C2 C7 -174.18(19)
N3 C1 C2 C7 3.9(3)
C1 C2 C3 C4 -1.4(3)
C7 C2 C3 C4 174.61(19)
C1 C2 C3 C8 178.93(18)
C7 C2 C3 C8 -5.1(3)
C2 C3 C4 C5 0.0(3)
C8 C3 C4 C5 179.7(2)
C3 C4 C5 C6 1.1(3)
C4 C5 C6 C1 -0.8(3)
C2 C1 C6 C5 -0.7(3)
N3 C1 C6 C5 -178.7(2)
C1 C2 C7 N1 140(7)
C3 C2 C7 N1 -36(7)
C4 C3 C8 N2 -1E1(3)
C2 C3 C8 N2 17E1(10)
C13 N3 C9 C10 -1.3(3)
C1 N3 C9 C10 -179.9(2)
N3 C9 C10 C11 -0.2(3)
C9 C10 C11 O1 -178.9(2)
C9 C10 C11 C12 1.4(3)
O1 C11 C12 C13 179.2(2)
C10 C11 C12 C13 -1.1(3)
C11 C12 C13 N3 -0.4(3)
C9 N3 C13 C12 1.6(3)
C1 N3 C13 C12 -179.8(2)
